data_4303185
loop_
_publ_author_name
'Victoria L. Blair'
'William Clegg'
'Robert E. Mulvey'
'Luca Russo'

_publ_section_title
;
Alkali-Metal-Mediated Manganation(II) of Naphthalenes: Constructing
Metalla-Anthracene and Metalla-Phenanthrene Structures
;
_journal_name_full 'Inorganic Chemistry'
_journal_page_first 8863
_journal_page_last 8870
_journal_paper_doi 10.1021/ic901068w
_journal_volume 48
_journal_year 2009
_chemical_formula_moiety 'C35 H61 Mn N4 Na O'
_chemical_formula_sum 'C35 H61 Mn N4 Na O'
_chemical_formula_weight 631.81
_chemical_name_systematic
;
 ?
;
_space_group_IT_number 15
_symmetry_cell_setting monoclinic
_symmetry_space_group_name_Hall '-C 2yc'
_symmetry_space_group_name_H-M 'C 1 2/c 1'
_atom_sites_solution_hydrogens geom
_atom_sites_solution_primary direct
_atom_sites_solution_secondary difmap
_audit_creation_method SHELXL-97
_cell_angle_alpha 90.00
_cell_angle_beta 99.003(4)
_cell_angle_gamma 90.00
_cell_formula_units_Z 8
_cell_length_a 32.418(7)
_cell_length_b 11.587(3)
_cell_length_c 19.770(4)
_cell_measurement_reflns_used 949
_cell_measurement_temperature 150(2)
_cell_measurement_theta_max 28.26
_cell_measurement_theta_min 2.77
_cell_volume 7335(3)
_computing_cell_refinement 'Bruker SAINT'
_computing_data_collection 'Bruker SMART'
_computing_data_reduction 'Bruker SAINT'
_computing_molecular_graphics 'Bruker SHELXTL'
_computing_publication_material 'Bruker SHELXTL and local programs'
_computing_structure_refinement 'Bruker SHELXTL'
_computing_structure_solution 'Bruker SHELXTL'
_diffrn_ambient_temperature 150(2)
_diffrn_measured_fraction_theta_full 0.983
_diffrn_measured_fraction_theta_max 0.983
_diffrn_measurement_device_type 'Bruker SMART 1K CCD diffractometer'
_diffrn_measurement_method 'thin-slice \w scans'
_diffrn_radiation_monochromator graphite
_diffrn_radiation_source 'fine-focus sealed tube'
_diffrn_radiation_type MoK\a
_diffrn_radiation_wavelength 0.71073
_diffrn_reflns_av_R_equivalents 0.0205
_diffrn_reflns_av_sigmaI/netI 0.0331
_diffrn_reflns_limit_h_max 38
_diffrn_reflns_limit_h_min -38
_diffrn_reflns_limit_k_max 7
_diffrn_reflns_limit_k_min -13
_diffrn_reflns_limit_l_max 16
_diffrn_reflns_limit_l_min -23
_diffrn_reflns_number 12721
_diffrn_reflns_theta_full 25.00
_diffrn_reflns_theta_max 25.00
_diffrn_reflns_theta_min 5.12
_diffrn_standards_number 0
_exptl_absorpt_coefficient_mu 0.402
_exptl_absorpt_correction_T_max 0.957
_exptl_absorpt_correction_T_min 0.853
_exptl_absorpt_correction_type multi-scan
_exptl_absorpt_process_details SADABS
_exptl_crystal_colour red
_exptl_crystal_density_diffrn 1.144
_exptl_crystal_density_method 'not measured'
_exptl_crystal_description block
_exptl_crystal_F_000 2744
_exptl_crystal_size_max 0.41
_exptl_crystal_size_mid 0.32
_exptl_crystal_size_min 0.11
_refine_diff_density_max 0.589
_refine_diff_density_min -0.356
_refine_diff_density_rms 0.041
_refine_ls_extinction_method none
_refine_ls_goodness_of_fit_ref 1.042
_refine_ls_hydrogen_treatment constr
_refine_ls_matrix_type full
_refine_ls_number_parameters 392
_refine_ls_number_reflns 6355
_refine_ls_number_restraints 0
_refine_ls_restrained_S_all 1.042
_refine_ls_R_factor_all 0.0514
_refine_ls_R_factor_gt 0.0399
_refine_ls_shift/su_max 0.000
_refine_ls_shift/su_mean 0.000
_refine_ls_structure_factor_coef Fsqd
_refine_ls_weighting_details 'calc w=1/[\s^2^(Fo^2^)+(0.0475P)^2^+7.2433P] where P=(Fo^2^+2Fc^2^)/3'
_refine_ls_weighting_scheme calc
_refine_ls_wR_factor_gt 0.0973
_refine_ls_wR_factor_ref 0.1045
_reflns_number_gt 5245
_reflns_number_total 6355
_reflns_threshold_expression I>2\s(I)
_cod_data_source_file ic901068w_si_001_3.cif
_cod_data_source_block rem416_compound5
_cod_original_sg_symbol_H-M 'C 2/c'
_cod_database_code 4303185

loop_
_symmetry_equiv_pos_as_xyz
'x, y, z'
'-x, y, -z+1/2'
'x+1/2, y+1/2, z'
'-x+1/2, y+1/2, -z+1/2'
'-x, -y, -z'
'x, -y, z-1/2'
'-x+1/2, -y+1/2, -z'
'x+1/2, -y+1/2, z-1/2'

loop_
_atom_site_label
_atom_site_type_symbol
_atom_site_fract_x
_atom_site_fract_y
_atom_site_fract_z
_atom_site_U_iso_or_equiv
_atom_site_adp_type
_atom_site_occupancy
_atom_site_symmetry_multiplicity
_atom_site_calc_flag
_atom_site_refinement_flags
_atom_site_disorder_assembly
_atom_site_disorder_group
Mn Mn 0.105390(9) 0.27472(3) 0.522448(15) 0.02801(10) Uani 1 1 d . . .
Na Na 0.14170(2) 0.46644(7) 0.43331(4) 0.0351(2) Uani 1 1 d . . .
N1 N 0.07748(5) 0.17883(16) 0.58781(9) 0.0346(4) Uani 1 1 d . . .
N2 N 0.10267(5) 0.28026(15) 0.41537(8) 0.0313(4) Uani 1 1 d . . .
N3 N 0.21746(6) 0.53339(17) 0.43232(10) 0.0428(5) Uani 1 1 d . . .
N4 N 0.13775(7) 0.63882(19) 0.35323(12) 0.0555(6) Uani 1 1 d . . .
O O 0.10072(5) 0.53457(14) 0.53430(8) 0.0455(4) Uani 1 1 d . . .
C1 C 0.09514(7) 0.06815(18) 0.61313(11) 0.0360(5) Uani 1 1 d . . .
C2 C 0.07473(9) -0.0389(2) 0.57548(16) 0.0638(8) Uani 1 1 d . . .
H2A H 0.0469 -0.0505 0.5878 0.096 Uiso 1 1 calc R . .
H2B H 0.0920 -0.1070 0.5888 0.096 Uiso 1 1 calc R . .
H2C H 0.0723 -0.0273 0.5259 0.096 Uiso 1 1 calc R . .
C3 C 0.14092(7) 0.0666(2) 0.60215(13) 0.0470(6) Uani 1 1 d . . .
H3A H 0.1423 0.0715 0.5531 0.071 Uiso 1 1 calc R . .
H3B H 0.1541 -0.0053 0.6206 0.071 Uiso 1 1 calc R . .
H3C H 0.1556 0.1325 0.6258 0.071 Uiso 1 1 calc R . .
C4 C 0.09521(8) 0.0544(2) 0.69045(12) 0.0485(6) Uani 1 1 d . . .
H4A H 0.1050 -0.0241 0.7048 0.058 Uiso 1 1 calc R . .
H4B H 0.1149 0.1106 0.7155 0.058 Uiso 1 1 calc R . .
C5 C 0.05187(8) 0.0734(2) 0.70930(13) 0.0504(6) Uani 1 1 d . . .
H5A H 0.0323 0.0142 0.6870 0.060 Uiso 1 1 calc R . .
H5B H 0.0530 0.0672 0.7595 0.060 Uiso 1 1 calc R . .
C6 C 0.03712(8) 0.1928(2) 0.68514(12) 0.0470(6) Uani 1 1 d . . .
H6A H 0.0552 0.2512 0.7117 0.056 Uiso 1 1 calc R . .
H6B H 0.0083 0.2044 0.6945 0.056 Uiso 1 1 calc R . .
C7 C 0.03781(7) 0.2120(2) 0.60891(12) 0.0424(5) Uani 1 1 d . . .
C8 C -0.00084(8) 0.1528(3) 0.56748(14) 0.0688(9) Uani 1 1 d . . .
H8A H 0.0002 0.1607 0.5184 0.103 Uiso 1 1 calc R . .
H8B H -0.0263 0.1894 0.5782 0.103 Uiso 1 1 calc R . .
H8C H -0.0009 0.0708 0.5796 0.103 Uiso 1 1 calc R . .
C9 C 0.03283(10) 0.3423(3) 0.59746(19) 0.0791(11) Uani 1 1 d . . .
H9A H 0.0572 0.3823 0.6223 0.119 Uiso 1 1 calc R . .
H9B H 0.0076 0.3688 0.6143 0.119 Uiso 1 1 calc R . .
H9C H 0.0305 0.3592 0.5484 0.119 Uiso 1 1 calc R . .
C10 C 0.13067(7) 0.19898(19) 0.38655(11) 0.0377(5) Uani 1 1 d . . .
C11 C 0.11790(10) 0.0699(2) 0.38730(15) 0.0618(8) Uani 1 1 d . . .
H11A H 0.1099 0.0508 0.4318 0.093 Uiso 1 1 calc R . .
H11B H 0.1415 0.0215 0.3796 0.093 Uiso 1 1 calc R . .
H11C H 0.0942 0.0558 0.3510 0.093 Uiso 1 1 calc R . .
C12 C 0.17368(7) 0.2071(2) 0.43105(12) 0.0444(6) Uani 1 1 d . . .
H12A H 0.1839 0.2867 0.4309 0.067 Uiso 1 1 calc R . .
H12B H 0.1932 0.1556 0.4127 0.067 Uiso 1 1 calc R . .
H12C H 0.1715 0.1841 0.4781 0.067 Uiso 1 1 calc R . .
C13 C 0.13564(8) 0.2333(3) 0.31299(12) 0.0522(6) Uani 1 1 d . . .
H13A H 0.1513 0.3068 0.3142 0.063 Uiso 1 1 calc R . .
H13B H 0.1522 0.1734 0.2936 0.063 Uiso 1 1 calc R . .
C14 C 0.09356(9) 0.2475(3) 0.26648(12) 0.0571(7) Uani 1 1 d . . .
H14A H 0.0980 0.2753 0.2208 0.069 Uiso 1 1 calc R . .
H14B H 0.0790 0.1722 0.2606 0.069 Uiso 1 1 calc R . .
C15 C 0.06726(7) 0.3333(2) 0.29836(11) 0.0443(6) Uani 1 1 d . . .
H15A H 0.0394 0.3386 0.2696 0.053 Uiso 1 1 calc R . .
H15B H 0.0805 0.4103 0.2988 0.053 Uiso 1 1 calc R . .
C16 C 0.06165(7) 0.3014(2) 0.37161(11) 0.0378(5) Uani 1 1 d . . .
C17 C 0.02996(8) 0.2008(3) 0.36919(14) 0.0623(8) Uani 1 1 d . . .
H17A H 0.0378 0.1394 0.3395 0.093 Uiso 1 1 calc R . .
H17B H 0.0019 0.2290 0.3510 0.093 Uiso 1 1 calc R . .
H17C H 0.0302 0.1705 0.4155 0.093 Uiso 1 1 calc R . .
C18 C 0.04174(8) 0.4044(3) 0.40128(14) 0.0631(8) Uani 1 1 d . . .
H18A H 0.0371 0.3863 0.4479 0.095 Uiso 1 1 calc R . .
H18B H 0.0150 0.4221 0.3727 0.095 Uiso 1 1 calc R . .
H18C H 0.0603 0.4713 0.4024 0.095 Uiso 1 1 calc R . .
C19 C 0.15194(6) 0.39783(18) 0.57313(10) 0.0313(4) Uani 1 1 d . . .
C20 C 0.13785(6) 0.51252(19) 0.57937(10) 0.0345(5) Uani 1 1 d . . .
C21 C 0.15789(7) 0.59541(19) 0.62212(11) 0.0374(5) Uani 1 1 d . . .
H21 H 0.1457 0.6694 0.6253 0.045 Uiso 1 1 calc R . .
C22 C 0.19742(6) 0.56819(18) 0.66164(10) 0.0319(5) Uani 1 1 d . . .
C23 C 0.22115(7) 0.6505(2) 0.70400(11) 0.0412(5) Uani 1 1 d . . .
H23 H 0.2100 0.7253 0.7088 0.049 Uiso 1 1 calc R . .
C24 C 0.25993(8) 0.6239(2) 0.73814(12) 0.0464(6) Uani 1 1 d . . .
H24 H 0.2756 0.6805 0.7659 0.056 Uiso 1 1 calc R . .
C25 C 0.27678(7) 0.5125(2) 0.73235(12) 0.0455(6) Uani 1 1 d . . .
H25 H 0.3038 0.4944 0.7559 0.055 Uiso 1 1 calc R . .
C26 C 0.25417(7) 0.4311(2) 0.69300(11) 0.0386(5) Uani 1 1 d . . .
H26 H 0.2655 0.3559 0.6902 0.046 Uiso 1 1 calc R . .
C27 C 0.21399(6) 0.45616(18) 0.65609(10) 0.0321(5) Uani 1 1 d . . .
C28 C 0.19041(6) 0.37453(18) 0.61225(10) 0.0328(5) Uani 1 1 d . . .
H28 H 0.2017 0.2993 0.6096 0.039 Uiso 1 1 calc R . .
C29 C 0.07745(9) 0.6344(3) 0.54624(16) 0.0647(8) Uani 1 1 d . . .
H29A H 0.0716 0.6331 0.5934 0.097 Uiso 1 1 calc R . .
H29B H 0.0511 0.6352 0.5143 0.097 Uiso 1 1 calc R . .
H29C H 0.0936 0.7036 0.5393 0.097 Uiso 1 1 calc R . .
C30 C 0.23257(10) 0.5814(3) 0.50001(14) 0.0697(9) Uani 1 1 d . . .
H30A H 0.2357 0.5192 0.5340 0.105 Uiso 1 1 calc R . .
H30B H 0.2125 0.6382 0.5118 0.105 Uiso 1 1 calc R . .
H30C H 0.2596 0.6188 0.4996 0.105 Uiso 1 1 calc R . .
C31 C 0.24734(9) 0.4446(3) 0.41839(18) 0.0721(9) Uani 1 1 d . . .
H31A H 0.2375 0.4087 0.3739 0.108 Uiso 1 1 calc R . .
H31B H 0.2498 0.3856 0.4543 0.108 Uiso 1 1 calc R . .
H31C H 0.2747 0.4801 0.4176 0.108 Uiso 1 1 calc R . .
C32 C 0.21530(9) 0.6229(3) 0.37981(16) 0.0640(8) Uani 1 1 d . . .
H32A H 0.2151 0.5855 0.3347 0.077 Uiso 1 1 calc R . .
H32B H 0.2407 0.6712 0.3892 0.077 Uiso 1 1 calc R . .
C33 C 0.17778(9) 0.6990(2) 0.37617(18) 0.0661(8) Uani 1 1 d . . .
H33A H 0.1771 0.7326 0.4220 0.079 Uiso 1 1 calc R . .
H33B H 0.1805 0.7634 0.3443 0.079 Uiso 1 1 calc R . .
C34 C 0.10344(10) 0.7152(3) 0.36260(18) 0.0738(9) Uani 1 1 d . . .
H34A H 0.1047 0.7852 0.3352 0.111 Uiso 1 1 calc R . .
H34B H 0.1057 0.7360 0.4111 0.111 Uiso 1 1 calc R . .
H34C H 0.0768 0.6757 0.3478 0.111 Uiso 1 1 calc R . .
C35 C 0.13349(11) 0.6079(3) 0.28008(16) 0.0702(8) Uani 1 1 d . . .
H35A H 0.1056 0.5756 0.2649 0.105 Uiso 1 1 calc R . .
H35B H 0.1547 0.5505 0.2736 0.105 Uiso 1 1 calc R . .
H35C H 0.1373 0.6770 0.2532 0.105 Uiso 1 1 calc R . .

loop_
_atom_site_aniso_label
_atom_site_aniso_U_11
_atom_site_aniso_U_22
_atom_site_aniso_U_33
_atom_site_aniso_U_23
_atom_site_aniso_U_13
_atom_site_aniso_U_12
Mn 0.02745(17) 0.02676(17) 0.02980(17) 0.00151(13) 0.00446(12) -0.00001(13)
Na 0.0349(4) 0.0314(4) 0.0400(4) 0.0033(4) 0.0087(4) -0.0032(3)
N1 0.0300(9) 0.0370(10) 0.0375(9) 0.0067(8) 0.0075(8) 0.0027(8)
N2 0.0286(9) 0.0338(9) 0.0316(9) -0.0026(7) 0.0054(7) 0.0000(7)
N3 0.0370(10) 0.0493(12) 0.0439(11) 0.0066(9) 0.0124(9) -0.0046(9)
N4 0.0500(13) 0.0496(13) 0.0709(15) 0.0232(11) 0.0217(11) 0.0095(10)
O 0.0409(9) 0.0375(9) 0.0529(10) -0.0082(7) -0.0089(7) 0.0085(7)
C1 0.0371(12) 0.0308(11) 0.0400(12) 0.0046(9) 0.0057(9) -0.0016(9)
C2 0.0657(18) 0.0444(15) 0.085(2) -0.0173(14) 0.0229(16) -0.0121(14)
C3 0.0396(13) 0.0464(14) 0.0558(15) 0.0147(12) 0.0096(11) 0.0114(11)
C4 0.0471(14) 0.0501(15) 0.0481(14) 0.0175(12) 0.0067(11) 0.0076(12)
C5 0.0517(15) 0.0579(16) 0.0435(13) 0.0135(12) 0.0140(11) 0.0021(12)
C6 0.0455(14) 0.0557(15) 0.0420(13) 0.0004(11) 0.0138(11) 0.0031(11)
C7 0.0355(12) 0.0524(15) 0.0414(12) 0.0085(11) 0.0127(10) 0.0065(11)
C8 0.0292(13) 0.125(3) 0.0507(15) 0.0026(17) 0.0015(11) 0.0061(15)
C9 0.078(2) 0.065(2) 0.107(3) 0.0373(18) 0.0545(19) 0.0397(17)
C10 0.0435(13) 0.0361(12) 0.0339(11) -0.0021(9) 0.0076(10) 0.0061(10)
C11 0.086(2) 0.0351(14) 0.0584(16) -0.0078(12) -0.0076(15) 0.0054(14)
C12 0.0406(13) 0.0480(15) 0.0455(13) -0.0012(11) 0.0098(11) 0.0148(11)
C13 0.0543(15) 0.0665(17) 0.0386(13) 0.0012(12) 0.0162(11) 0.0181(13)
C14 0.0628(17) 0.077(2) 0.0320(12) 0.0018(12) 0.0082(12) 0.0130(14)
C15 0.0423(13) 0.0499(14) 0.0381(12) 0.0046(11) -0.0013(10) 0.0021(11)
C16 0.0310(11) 0.0467(14) 0.0343(11) -0.0035(10) 0.0003(9) -0.0030(10)
C17 0.0444(15) 0.084(2) 0.0539(16) 0.0090(15) -0.0052(12) -0.0256(14)
C18 0.0384(14) 0.091(2) 0.0556(16) -0.0201(15) -0.0057(12) 0.0242(14)
C19 0.0313(11) 0.0320(11) 0.0309(10) 0.0006(9) 0.0059(9) -0.0023(9)
C20 0.0318(11) 0.0386(12) 0.0321(11) -0.0010(9) 0.0020(9) -0.0028(9)
C21 0.0410(12) 0.0305(11) 0.0411(12) -0.0039(9) 0.0079(10) 0.0015(9)
C22 0.0354(11) 0.0335(11) 0.0276(10) -0.0036(9) 0.0077(9) -0.0062(9)
C23 0.0448(13) 0.0404(13) 0.0389(12) -0.0069(10) 0.0081(10) -0.0077(10)
C24 0.0437(14) 0.0559(16) 0.0392(12) -0.0112(11) 0.0049(11) -0.0160(12)
C25 0.0334(12) 0.0633(16) 0.0379(12) -0.0023(11) -0.0003(10) -0.0041(11)
C26 0.0341(12) 0.0469(13) 0.0348(11) 0.0037(10) 0.0055(9) 0.0017(10)
C27 0.0313(11) 0.0367(11) 0.0296(10) 0.0009(9) 0.0083(9) -0.0044(9)
C28 0.0355(11) 0.0290(11) 0.0348(11) 0.0012(9) 0.0081(9) -0.0013(9)
C29 0.0552(16) 0.0560(17) 0.0764(19) -0.0143(15) -0.0103(14) 0.0241(14)
C30 0.0692(19) 0.086(2) 0.0543(16) -0.0012(15) 0.0106(14) -0.0368(17)
C31 0.0400(15) 0.081(2) 0.098(2) 0.0061(18) 0.0206(15) 0.0074(14)
C32 0.0493(16) 0.076(2) 0.0697(18) 0.0248(16) 0.0191(14) -0.0101(14)
C33 0.0691(19) 0.0448(16) 0.089(2) 0.0221(15) 0.0262(17) -0.0048(14)
C34 0.073(2) 0.070(2) 0.082(2) 0.0283(17) 0.0241(17) 0.0271(17)
C35 0.081(2) 0.0610(19) 0.072(2) 0.0207(16) 0.0234(17) 0.0096(16)

loop_
_atom_type_symbol
_atom_type_description
_atom_type_scat_dispersion_real
_atom_type_scat_dispersion_imag
_atom_type_scat_source
C C 0.0033 0.0016 'International Tables Vol C Tables 4.2.6.8 and 6.1.1.4'
Mn Mn 0.3368 0.7283 'International Tables Vol C Tables 4.2.6.8 and 6.1.1.4'
Na Na 0.0362 0.0249 'International Tables Vol C Tables 4.2.6.8 and 6.1.1.4'
H H 0.0000 0.0000 'International Tables Vol C Tables 4.2.6.8 and 6.1.1.4'
N N 0.0061 0.0033 'International Tables Vol C Tables 4.2.6.8 and 6.1.1.4'
O O 0.0106 0.0060 'International Tables Vol C Tables 4.2.6.8 and 6.1.1.4'

loop_
_geom_angle_atom_site_label_1
_geom_angle_atom_site_label_2
_geom_angle_atom_site_label_3
_geom_angle
_geom_angle_site_symmetry_1
_geom_angle_site_symmetry_3
_geom_angle_publ_flag
N1 Mn N2 134.96(7) . . ?
N1 Mn C19 114.12(8) . . ?
N2 Mn C19 110.84(7) . . ?
N2 Na N3 136.11(7) . . ?
N2 Na N4 128.01(8) . . ?
N2 Na O 93.49(6) . . ?
N3 Na N4 73.37(7) . . ?
N3 Na O 120.00(6) . . ?
N4 Na O 104.47(7) . . ?
Mn N1 C1 120.73(13) . . ?
Mn N1 C7 122.58(14) . . ?
C1 N1 C7 116.59(17) . . ?
Mn N2 Na 86.73(6) . . ?
Mn N2 C10 115.79(13) . . ?
Mn N2 C16 118.83(12) . . ?
Na N2 C10 106.03(12) . . ?
Na N2 C16 109.10(13) . . ?
C10 N2 C16 115.22(16) . . ?
Na N3 C30 106.89(15) . . ?
Na N3 C31 116.58(16) . . ?
Na N3 C32 106.19(15) . . ?
C30 N3 C31 107.6(2) . . ?
C30 N3 C32 110.7(2) . . ?
C31 N3 C32 108.9(2) . . ?
Na N4 C33 102.90(16) . . ?
Na N4 C34 111.33(16) . . ?
Na N4 C35 114.08(17) . . ?
C33 N4 C34 109.0(2) . . ?
C33 N4 C35 111.0(2) . . ?
C34 N4 C35 108.4(2) . . ?
Na O C20 86.77(11) . . ?
Na O C29 134.47(17) . . ?
C20 O C29 117.86(18) . . ?
N1 C1 C2 115.2(2) . . ?
N1 C1 C3 107.33(17) . . ?
N1 C1 C4 111.81(18) . . ?
C2 C1 C3 105.9(2) . . ?
C2 C1 C4 109.3(2) . . ?
C3 C1 C4 106.79(19) . . ?
C1 C2 H2A 109.5 . . ?
C1 C2 H2B 109.5 . . ?
C1 C2 H2C 109.5 . . ?
H2A C2 H2B 109.5 . . ?
H2A C2 H2C 109.5 . . ?
H2B C2 H2C 109.5 . . ?
C1 C3 H3A 109.5 . . ?
C1 C3 H3B 109.5 . . ?
C1 C3 H3C 109.5 . . ?
H3A C3 H3B 109.5 . . ?
H3A C3 H3C 109.5 . . ?
H3B C3 H3C 109.5 . . ?
C1 C4 H4A 109.3 . . ?
C1 C4 H4B 109.3 . . ?
C1 C4 C5 111.72(19) . . ?
H4A C4 H4B 107.9 . . ?
H4A C4 C5 109.3 . . ?
H4B C4 C5 109.3 . . ?
C4 C5 H5A 110.1 . . ?
C4 C5 H5B 110.1 . . ?
C4 C5 C6 108.2(2) . . ?
H5A C5 H5B 108.4 . . ?
H5A C5 C6 110.1 . . ?
H5B C5 C6 110.1 . . ?
C5 C6 H6A 109.0 . . ?
C5 C6 H6B 109.0 . . ?
C5 C6 C7 113.1(2) . . ?
H6A C6 H6B 107.8 . . ?
H6A C6 C7 109.0 . . ?
H6B C6 C7 109.0 . . ?
N1 C7 C6 113.07(18) . . ?
N1 C7 C8 114.1(2) . . ?
N1 C7 C9 107.09(19) . . ?
C6 C7 C8 108.8(2) . . ?
C6 C7 C9 105.8(2) . . ?
C8 C7 C9 107.5(2) . . ?
C7 C8 H8A 109.5 . . ?
C7 C8 H8B 109.5 . . ?
C7 C8 H8C 109.5 . . ?
H8A C8 H8B 109.5 . . ?
H8A C8 H8C 109.5 . . ?
H8B C8 H8C 109.5 . . ?
C7 C9 H9A 109.5 . . ?
C7 C9 H9B 109.5 . . ?
C7 C9 H9C 109.5 . . ?
H9A C9 H9B 109.5 . . ?
H9A C9 H9C 109.5 . . ?
H9B C9 H9C 109.5 . . ?
N2 C10 C11 115.3(2) . . ?
N2 C10 C12 107.32(17) . . ?
N2 C10 C13 111.08(18) . . ?
C11 C10 C12 105.9(2) . . ?
C11 C10 C13 109.0(2) . . ?
C12 C10 C13 107.85(19) . . ?
C10 C11 H11A 109.5 . . ?
C10 C11 H11B 109.5 . . ?
C10 C11 H11C 109.5 . . ?
H11A C11 H11B 109.5 . . ?
H11A C11 H11C 109.5 . . ?
H11B C11 H11C 109.5 . . ?
C10 C12 H12A 109.5 . . ?
C10 C12 H12B 109.5 . . ?
C10 C12 H12C 109.5 . . ?
H12A C12 H12B 109.5 . . ?
H12A C12 H12C 109.5 . . ?
H12B C12 H12C 109.5 . . ?
C10 C13 H13A 109.1 . . ?
C10 C13 H13B 109.1 . . ?
C10 C13 C14 112.3(2) . . ?
H13A C13 H13B 107.9 . . ?
H13A C13 C14 109.1 . . ?
H13B C13 C14 109.1 . . ?
C13 C14 H14A 109.8 . . ?
C13 C14 H14B 109.8 . . ?
C13 C14 C15 109.2(2) . . ?
H14A C14 H14B 108.3 . . ?
H14A C14 C15 109.8 . . ?
H14B C14 C15 109.8 . . ?
C14 C15 H15A 108.9 . . ?
C14 C15 H15B 108.9 . . ?
C14 C15 C16 113.2(2) . . ?
H15A C15 H15B 107.8 . . ?
H15A C15 C16 108.9 . . ?
H15B C15 C16 108.9 . . ?
N2 C16 C15 111.18(17) . . ?
N2 C16 C17 114.97(19) . . ?
N2 C16 C18 107.44(18) . . ?
C15 C16 C17 109.18(19) . . ?
C15 C16 C18 107.2(2) . . ?
C17 C16 C18 106.5(2) . . ?
C16 C17 H17A 109.5 . . ?
C16 C17 H17B 109.5 . . ?
C16 C17 H17C 109.5 . . ?
H17A C17 H17B 109.5 . . ?
H17A C17 H17C 109.5 . . ?
H17B C17 H17C 109.5 . . ?
C16 C18 H18A 109.5 . . ?
C16 C18 H18B 109.5 . . ?
C16 C18 H18C 109.5 . . ?
H18A C18 H18B 109.5 . . ?
H18A C18 H18C 109.5 . . ?
H18B C18 H18C 109.5 . . ?
Mn C19 Na 76.78(6) . . ?
Mn C19 C20 116.12(14) . . ?
Mn C19 C28 128.34(15) . . ?
C20 C19 C28 114.07(19) . . ?
O C20 C19 111.80(18) . . ?
O C20 C21 122.6(2) . . ?
C19 C20 C21 125.6(2) . . ?
C20 C21 H21 120.7 . . ?
C20 C21 C22 118.7(2) . . ?
H21 C21 C22 120.7 . . ?
C21 C22 C23 122.2(2) . . ?
C21 C22 C27 118.62(19) . . ?
C23 C22 C27 119.1(2) . . ?
C22 C23 H23 119.5 . . ?
C22 C23 C24 120.9(2) . . ?
H23 C23 C24 119.5 . . ?
C23 C24 H24 119.9 . . ?
C23 C24 C25 120.2(2) . . ?
H24 C24 C25 119.9 . . ?
C24 C25 H25 120.0 . . ?
C24 C25 C26 119.9(2) . . ?
H25 C25 C26 120.0 . . ?
C25 C26 H26 119.3 . . ?
C25 C26 C27 121.3(2) . . ?
H26 C26 C27 119.3 . . ?
C22 C27 C26 118.47(19) . . ?
C22 C27 C28 118.87(19) . . ?
C26 C27 C28 122.6(2) . . ?
C19 C28 C27 124.1(2) . . ?
C19 C28 H28 117.9 . . ?
C27 C28 H28 117.9 . . ?
O C29 H29A 109.5 . . ?
O C29 H29B 109.5 . . ?
O C29 H29C 109.5 . . ?
H29A C29 H29B 109.5 . . ?
H29A C29 H29C 109.5 . . ?
H29B C29 H29C 109.5 . . ?
N3 C30 H30A 109.5 . . ?
N3 C30 H30B 109.5 . . ?
N3 C30 H30C 109.5 . . ?
H30A C30 H30B 109.5 . . ?
H30A C30 H30C 109.5 . . ?
H30B C30 H30C 109.5 . . ?
N3 C31 H31A 109.5 . . ?
N3 C31 H31B 109.5 . . ?
N3 C31 H31C 109.5 . . ?
H31A C31 H31B 109.5 . . ?
H31A C31 H31C 109.5 . . ?
H31B C31 H31C 109.5 . . ?
N3 C32 H32A 108.8 . . ?
N3 C32 H32B 108.8 . . ?
N3 C32 C33 113.7(2) . . ?
H32A C32 H32B 107.7 . . ?
H32A C32 C33 108.8 . . ?
H32B C32 C33 108.8 . . ?
N4 C33 C32 113.9(2) . . ?
N4 C33 H33A 108.8 . . ?
N4 C33 H33B 108.8 . . ?
C32 C33 H33A 108.8 . . ?
C32 C33 H33B 108.8 . . ?
H33A C33 H33B 107.7 . . ?
N4 C34 H34A 109.5 . . ?
N4 C34 H34B 109.5 . . ?
N4 C34 H34C 109.5 . . ?
H34A C34 H34B 109.5 . . ?
H34A C34 H34C 109.5 . . ?
H34B C34 H34C 109.5 . . ?
N4 C35 H35A 109.5 . . ?
N4 C35 H35B 109.5 . . ?
N4 C35 H35C 109.5 . . ?
H35A C35 H35B 109.5 . . ?
H35A C35 H35C 109.5 . . ?
H35B C35 H35C 109.5 . . ?

loop_
_geom_bond_atom_site_label_1
_geom_bond_atom_site_label_2
_geom_bond_distance
_geom_bond_site_symmetry_2
_geom_bond_publ_flag
Mn N1 2.0220(17) . ?
Mn N2 2.1059(17) . ?
Mn C19 2.201(2) . ?
Na N2 2.4981(19) . ?
Na N3 2.579(2) . ?
Na N4 2.539(2) . ?
Na O 2.6843(19) . ?
N1 C1 1.460(3) . ?
N1 C7 1.464(3) . ?
N2 C10 1.482(3) . ?
N2 C16 1.489(3) . ?
N3 C30 1.461(3) . ?
N3 C31 1.469(3) . ?
N3 C32 1.461(3) . ?
N4 C33 1.480(4) . ?
N4 C34 1.455(3) . ?
N4 C35 1.475(4) . ?
O C20 1.404(3) . ?
O C29 1.420(3) . ?
C1 C2 1.542(3) . ?
C1 C3 1.533(3) . ?
C1 C4 1.537(3) . ?
C2 H2A 0.980 . ?
C2 H2B 0.980 . ?
C2 H2C 0.980 . ?
C3 H3A 0.980 . ?
C3 H3B 0.980 . ?
C3 H3C 0.980 . ?
C4 H4A 0.990 . ?
C4 H4B 0.990 . ?
C4 C5 1.525(3) . ?
C5 H5A 0.990 . ?
C5 H5B 0.990 . ?
C5 C6 1.516(4) . ?
C6 H6A 0.990 . ?
C6 H6B 0.990 . ?
C6 C7 1.527(3) . ?
C7 C8 1.546(4) . ?
C7 C9 1.531(4) . ?
C8 H8A 0.980 . ?
C8 H8B 0.980 . ?
C8 H8C 0.980 . ?
C9 H9A 0.980 . ?
C9 H9B 0.980 . ?
C9 H9C 0.980 . ?
C10 C11 1.553(3) . ?
C10 C12 1.531(3) . ?
C10 C13 1.540(3) . ?
C11 H11A 0.980 . ?
C11 H11B 0.980 . ?
C11 H11C 0.980 . ?
C12 H12A 0.980 . ?
C12 H12B 0.980 . ?
C12 H12C 0.980 . ?
C13 H13A 0.990 . ?
C13 H13B 0.990 . ?
C13 C14 1.530(4) . ?
C14 H14A 0.990 . ?
C14 H14B 0.990 . ?
C14 C15 1.510(4) . ?
C15 H15A 0.990 . ?
C15 H15B 0.990 . ?
C15 C16 1.533(3) . ?
C16 C17 1.549(3) . ?
C16 C18 1.518(3) . ?
C17 H17A 0.980 . ?
C17 H17B 0.980 . ?
C17 H17C 0.980 . ?
C18 H18A 0.980 . ?
C18 H18B 0.980 . ?
C18 H18C 0.980 . ?
C19 C20 1.417(3) . ?
C19 C28 1.387(3) . ?
C20 C21 1.374(3) . ?
C21 H21 0.950 . ?
C21 C22 1.428(3) . ?
C22 C23 1.414(3) . ?
C22 C27 1.416(3) . ?
C23 H23 0.950 . ?
C23 C24 1.366(3) . ?
C24 H24 0.950 . ?
C24 C25 1.413(4) . ?
C25 H25 0.950 . ?
C25 C26 1.362(3) . ?
C26 H26 0.950 . ?
C26 C27 1.420(3) . ?
C27 C28 1.422(3) . ?
C28 H28 0.950 . ?
C29 H29A 0.980 . ?
C29 H29B 0.980 . ?
C29 H29C 0.980 . ?
C30 H30A 0.980 . ?
C30 H30B 0.980 . ?
C30 H30C 0.980 . ?
C31 H31A 0.980 . ?
C31 H31B 0.980 . ?
C31 H31C 0.980 . ?
C32 H32A 0.990 . ?
C32 H32B 0.990 . ?
C32 C33 1.495(4) . ?
C33 H33A 0.990 . ?
C33 H33B 0.990 . ?
C34 H34A 0.980 . ?
C34 H34B 0.980 . ?
C34 H34C 0.980 . ?
C35 H35A 0.980 . ?
C35 H35B 0.980 . ?
C35 H35C 0.980 . ?
